data_7103654
loop_
_publ_author_name
C.Ortega-Alfaro
M.Gouygou
J.-C.Daran

_journal_name_full 'Chemical communications (Cambridge, England)'
_journal_paper_doi 10.1039/b301613g
_journal_year 2003
_chemical_absolute_configuration rmad
_chemical_compound_source 'synthesis as described'
_chemical_formula_moiety 'C30 H34 Cl4 P2 Pd1'
_chemical_formula_sum 'C30 H34 Cl4 P2 Pd'
_chemical_formula_weight 704.71
_space_group_IT_number 4
_symmetry_cell_setting monoclinic
_symmetry_Int_Tables_number 4
_symmetry_space_group_name_Hall 'P 2yb'
_symmetry_space_group_name_H-M 'P 1 21 1'
_atom_sites_solution_hydrogens geom
_atom_sites_solution_primary direct
_atom_sites_solution_secondary difmap
_audit_creation_date 2003-02-02T19:24:29-00:00
_audit_creation_method 'WinGX routine CIF_UPDATE'
_cell_angle_alpha 90
_cell_angle_beta 104.042(8)
_cell_angle_gamma 90
_cell_formula_units_Z 2
_cell_length_a 9.1318(7)
_cell_length_b 12.1101(11)
_cell_length_c 14.1276(10)
_cell_measurement_reflns_used 8000
_cell_measurement_temperature 180(2)
_cell_measurement_theta_max 25.99
_cell_measurement_theta_min 2.25
_cell_measurement_wavelength 0.71073
_cell_volume 1515.6(2)
_computing_cell_refinement 'Stoe IPDS'
_computing_data_collection 'Stoe IPDS'
_computing_data_reduction 'Stoe IPDS X-red'
_computing_molecular_graphics 'Ortep-3 for Windows (Farrugia, 1997)'
_computing_publication_material 'WinGX publication routines (Farrugia, 1999)'
_computing_structure_refinement 'SHELXL-97 (Sheldrick, 1997)'
_computing_structure_solution 'SIR-97 (Altomare et al., 1997)'
_diffrn_ambient_temperature 180(2)
_diffrn_measured_fraction_theta_full 0.993
_diffrn_measured_fraction_theta_max 0.993
_diffrn_radiation_monochromator graphite
_diffrn_radiation_probe x-ray
_diffrn_radiation_type MoK\a
_diffrn_radiation_wavelength 0.71073
_diffrn_reflns_av_R_equivalents 0.0406
_diffrn_reflns_av_unetI/netI 0.0357
_diffrn_reflns_limit_h_max 11
_diffrn_reflns_limit_h_min -11
_diffrn_reflns_limit_k_max 14
_diffrn_reflns_limit_k_min -14
_diffrn_reflns_limit_l_max 17
_diffrn_reflns_limit_l_min -17
_diffrn_reflns_number 15118
_diffrn_reflns_theta_full 25.99
_diffrn_reflns_theta_max 25.99
_diffrn_reflns_theta_min 2.24
_exptl_absorpt_coefficient_mu 1.09
_exptl_absorpt_correction_T_max 0.8116
_exptl_absorpt_correction_T_min 0.7765
_exptl_absorpt_correction_type multi-scan
_exptl_absorpt_process_details
;
[c.f. r.h. blessing, acta cryst. (1995), a51, 33-38]
;
_exptl_crystal_colour 'orange red'
_exptl_crystal_density_diffrn 1.544
_exptl_crystal_density_method 'not measured'
_exptl_crystal_description needle
_exptl_crystal_F_000 716
_exptl_crystal_size_max 0.4
_exptl_crystal_size_mid 0.1
_exptl_crystal_size_min 0.08
_refine_diff_density_max 0.351
_refine_diff_density_min -0.293
_refine_diff_density_rms 0.056
_refine_ls_abs_structure_details 'Flack H D (1983), Acta Cryst. A39, 876-881'
_refine_ls_abs_structure_Flack -0.00(2)
_refine_ls_extinction_method none
_refine_ls_goodness_of_fit_ref 0.981
_refine_ls_hydrogen_treatment constr
_refine_ls_matrix_type full
_refine_ls_number_parameters 340
_refine_ls_number_reflns 5886
_refine_ls_number_restraints 1
_refine_ls_restrained_S_all 0.981
_refine_ls_R_factor_all 0.0255
_refine_ls_R_factor_gt 0.0219
_refine_ls_shift/su_max 0.001
_refine_ls_shift/su_mean 0.000
_refine_ls_structure_factor_coef Fsqd
_refine_ls_weighting_details 'calc w=1/[\s^2^(Fo^2^)+(0.0279P)^2^+0.0000P] where P=(Fo^2^+2Fc^2^)/3'
_refine_ls_weighting_scheme calc
_refine_ls_wR_factor_gt 0.0487
_refine_ls_wR_factor_ref 0.0497
_reflns_number_gt 5463
_reflns_number_total 5886
_reflns_threshold_expression >2\s(I)
_cod_data_source_file b301613g.txt
_cod_data_source_block 6
_cod_database_code 7103654

loop_
_symmetry_equiv_pos_as_xyz
'x, y, z'
'-x, y+1/2, -z'

loop_
_atom_site_label
_atom_site_type_symbol
_atom_site_fract_x
_atom_site_fract_y
_atom_site_fract_z
_atom_site_U_iso_or_equiv
_atom_site_adp_type
_atom_site_occupancy
_atom_site_symmetry_multiplicity
_atom_site_calc_flag
_atom_site_refinement_flags
_atom_site_disorder_assembly
_atom_site_disorder_group
Pd1 Pd 0.120519(19) 0.180394(17) 0.490774(11) 0.01604(5) Uani 1 1 d . . .
Cl1 Cl 0.38373(7) 0.17012(8) 0.54043(4) 0.02726(14) Uani 1 1 d . . .
Cl2 Cl 0.12400(8) 0.20625(5) 0.32637(4) 0.02496(16) Uani 1 1 d . . .
P1 P -0.13366(6) 0.18624(7) 0.47252(4) 0.01621(11) Uani 1 1 d . . .
P2 P 0.10019(8) 0.15457(5) 0.64464(4) 0.01802(16) Uani 1 1 d . . .
C1 C -0.1953(3) 0.0431(2) 0.49310(19) 0.0208(5) Uani 1 1 d . . .
H1 H -0.2796 0.0469 0.5269 0.025 Uiso 1 1 calc R . .
C2 C -0.0664(3) -0.0257(2) 0.55492(19) 0.0252(6) Uani 1 1 d . . .
H2A H 0.0097 -0.0364 0.5164 0.030 Uiso 1 1 calc R . .
H2B H -0.1075 -0.0995 0.5643 0.030 Uiso 1 1 calc R . .
C3 C 0.0162(3) 0.0181(2) 0.65595(19) 0.0237(6) Uani 1 1 d . . .
H3 H 0.1018 -0.0337 0.6819 0.028 Uiso 1 1 calc R . .
C11 C -0.1574(3) 0.2703(2) 0.57454(18) 0.0187(5) Uani 1 1 d . . .
C12 C -0.2841(3) 0.3321(2) 0.54652(19) 0.0199(5) Uani 1 1 d . . .
C13 C -0.3595(3) 0.3210(2) 0.44132(19) 0.0207(5) Uani 1 1 d . . .
C14 C -0.2925(3) 0.2501(2) 0.38958(18) 0.0200(5) Uani 1 1 d . . .
C21 C -0.0308(3) 0.2610(2) 0.65914(18) 0.0191(5) Uani 1 1 d . . .
C22 C 0.0358(3) 0.3243(2) 0.73743(18) 0.0208(5) Uani 1 1 d . . .
C23 C 0.1835(3) 0.2805(2) 0.79285(18) 0.0234(6) Uani 1 1 d . . .
C24 C 0.2361(3) 0.1904(3) 0.75521(16) 0.0222(5) Uani 1 1 d . . .
C111 C -0.2507(4) -0.0180(2) 0.3953(2) 0.0302(6) Uani 1 1 d . . .
H11A H -0.1745 -0.0119 0.3573 0.045 Uiso 1 1 calc R . .
H11B H -0.3455 0.0152 0.3586 0.045 Uiso 1 1 calc R . .
H11C H -0.2676 -0.0960 0.4077 0.045 Uiso 1 1 calc R . .
C121 C -0.3542(3) 0.4031(2) 0.6103(2) 0.0282(6) Uani 1 1 d . . .
H12A H -0.3042 0.3893 0.6789 0.042 Uiso 1 1 calc R . .
H12B H -0.4618 0.3853 0.5988 0.042 Uiso 1 1 calc R . .
H12C H -0.3425 0.4810 0.5949 0.042 Uiso 1 1 calc R . .
C131 C -0.4986(3) 0.3857(2) 0.3982(2) 0.0265(6) Uani 1 1 d . . .
H13A H -0.5210 0.3809 0.3269 0.040 Uiso 1 1 calc R . .
H13B H -0.4828 0.4631 0.4183 0.040 Uiso 1 1 calc R . .
H13C H -0.5834 0.3555 0.4212 0.040 Uiso 1 1 calc R . .
C141 C -0.3594(3) 0.2133(2) 0.28790(18) 0.0217(6) Uani 1 1 d . . .
C142 C -0.5073(3) 0.1767(4) 0.26262(18) 0.0306(5) Uani 1 1 d . . .
H142 H -0.5666 0.1798 0.3093 0.037 Uiso 1 1 calc R . .
C143 C -0.5703(4) 0.1354(3) 0.1699(2) 0.0410(8) Uani 1 1 d . . .
H143 H -0.6713 0.1089 0.1538 0.049 Uiso 1 1 calc R . .
C144 C -0.4856(4) 0.1330(3) 0.1014(2) 0.0448(9) Uani 1 1 d . . .
H144 H -0.5285 0.1060 0.0376 0.054 Uiso 1 1 calc R . .
C145 C -0.3386(4) 0.1699(4) 0.12563(19) 0.0430(8) Uani 1 1 d . . .
H145 H -0.2806 0.1682 0.0782 0.052 Uiso 1 1 calc R . .
C146 C -0.2744(3) 0.2096(2) 0.21829(19) 0.0306(7) Uani 1 1 d . . .
H146 H -0.1726 0.2342 0.2344 0.037 Uiso 1 1 calc R . .
C221 C -0.0199(4) 0.4335(2) 0.7651(2) 0.0300(6) Uani 1 1 d . . .
H22A H -0.0833 0.4687 0.7070 0.045 Uiso 1 1 calc R . .
H22B H 0.0665 0.4812 0.7928 0.045 Uiso 1 1 calc R . .
H22C H -0.0791 0.4217 0.8135 0.045 Uiso 1 1 calc R . .
C231 C 0.2681(4) 0.3373(3) 0.8840(2) 0.0329(7) Uani 1 1 d . . .
H23A H 0.3456 0.2876 0.9212 0.049 Uiso 1 1 calc R . .
H23B H 0.1978 0.3574 0.9238 0.049 Uiso 1 1 calc R . .
H23C H 0.3161 0.4042 0.8667 0.049 Uiso 1 1 calc R . .
C241 C 0.3794(3) 0.1315(2) 0.79650(18) 0.0254(6) Uani 1 1 d . . .
C242 C 0.3811(4) 0.0224(2) 0.8287(2) 0.0324(7) Uani 1 1 d . . .
H242 H 0.2889 -0.0166 0.8224 0.039 Uiso 1 1 calc R . .
C243 C 0.5182(4) -0.0296(3) 0.8703(2) 0.0408(8) Uani 1 1 d . . .
H243 H 0.5191 -0.1039 0.8919 0.049 Uiso 1 1 calc R . .
C244 C 0.6519(4) 0.0264(3) 0.8800(2) 0.0419(8) Uani 1 1 d . . .
H244 H 0.7450 -0.0088 0.9087 0.050 Uiso 1 1 calc R . .
C245 C 0.6503(4) 0.1342(3) 0.8478(2) 0.0415(8) Uani 1 1 d . . .
H245 H 0.7428 0.1730 0.8547 0.050 Uiso 1 1 calc R . .
C246 C 0.5161(3) 0.1859(4) 0.80576(18) 0.0352(6) Uani 1 1 d . . .
H246 H 0.5169 0.2596 0.7828 0.042 Uiso 1 1 calc R . .
C311 C -0.0806(4) 0.0192(3) 0.7292(2) 0.0378(8) Uani 1 1 d . . .
H31A H -0.1676 0.0678 0.7057 0.057 Uiso 1 1 calc R . .
H31B H -0.0208 0.0462 0.7921 0.057 Uiso 1 1 calc R . .
H31C H -0.1160 -0.0559 0.7371 0.057 Uiso 1 1 calc R . .
C100 C 0.0571(5) 0.2532(3) 0.0805(2) 0.0520(10) Uani 1 1 d . . .
H10A H 0.0351 0.2281 0.1423 0.062 Uiso 1 1 calc R . .
H10B H 0.1610 0.2833 0.0961 0.062 Uiso 1 1 calc R . .
Cl11 Cl 0.04722(13) 0.14026(9) 0.00226(8) 0.0646(3) Uani 1 1 d . . .
Cl12 Cl -0.06916(15) 0.35752(9) 0.03012(8) 0.0640(3) Uani 1 1 d . . .

loop_
_atom_site_aniso_label
_atom_site_aniso_U_11
_atom_site_aniso_U_22
_atom_site_aniso_U_33
_atom_site_aniso_U_23
_atom_site_aniso_U_13
_atom_site_aniso_U_12
Pd1 0.01708(9) 0.01461(8) 0.01700(8) -0.00035(9) 0.00522(6) 0.00002(9)
Cl1 0.0196(3) 0.0304(4) 0.0312(3) 0.0014(4) 0.0050(2) 0.0018(3)
Cl2 0.0280(3) 0.0293(4) 0.0190(3) -0.0003(2) 0.0086(2) -0.0013(3)
P1 0.0171(3) 0.0156(3) 0.0166(2) 0.0000(3) 0.0055(2) -0.0005(3)
P2 0.0209(3) 0.0168(4) 0.0160(3) -0.0002(2) 0.0039(2) 0.0012(2)
C1 0.0206(14) 0.0192(12) 0.0258(13) 0.0006(10) 0.0118(11) -0.0045(10)
C2 0.0352(17) 0.0148(12) 0.0264(14) -0.0009(10) 0.0091(12) -0.0012(11)
C3 0.0312(16) 0.0179(13) 0.0208(13) 0.0046(10) 0.0042(11) 0.0005(11)
C11 0.0245(15) 0.0170(12) 0.0172(12) -0.0014(9) 0.0100(10) -0.0024(10)
C12 0.0203(14) 0.0174(12) 0.0233(13) 0.0005(10) 0.0077(11) -0.0009(10)
C13 0.0209(15) 0.0167(12) 0.0249(13) 0.0018(10) 0.0062(11) 0.0005(10)
C14 0.0187(14) 0.0229(13) 0.0181(12) 0.0005(10) 0.0036(10) 0.0001(10)
C21 0.0252(15) 0.0153(11) 0.0191(12) 0.0009(9) 0.0099(11) 0.0013(10)
C22 0.0279(16) 0.0177(12) 0.0185(13) 0.0011(9) 0.0088(11) -0.0007(11)
C23 0.0291(16) 0.0226(13) 0.0181(12) 0.0004(10) 0.0047(11) -0.0025(11)
C24 0.0267(12) 0.0206(13) 0.0186(10) 0.0019(13) 0.0043(9) -0.0016(14)
C111 0.0324(17) 0.0229(14) 0.0331(15) -0.0034(11) 0.0036(13) -0.0049(12)
C121 0.0250(16) 0.0304(15) 0.0301(15) -0.0066(11) 0.0082(12) 0.0077(12)
C131 0.0228(16) 0.0243(14) 0.0313(15) 0.0012(11) 0.0045(12) 0.0049(11)
C141 0.0220(14) 0.0194(13) 0.0217(12) 0.0007(9) 0.0012(10) 0.0008(9)
C142 0.0247(13) 0.0324(13) 0.0319(12) -0.0047(18) 0.0018(10) 0.0012(18)
C143 0.0274(17) 0.0422(17) 0.0449(18) -0.0103(14) -0.0076(14) 0.0017(14)
C144 0.047(2) 0.0500(19) 0.0282(16) -0.0112(14) -0.0085(15) 0.0129(16)
C145 0.0471(18) 0.056(2) 0.0255(12) -0.0064(18) 0.0074(12) 0.007(2)
C146 0.0267(15) 0.040(2) 0.0248(13) -0.0029(11) 0.0047(11) 0.0028(12)
C221 0.0376(18) 0.0218(13) 0.0300(15) -0.0067(11) 0.0073(13) 0.0016(13)
C231 0.0327(18) 0.0363(16) 0.0256(14) -0.0094(12) -0.0012(12) 0.0004(13)
C241 0.0288(16) 0.0299(13) 0.0161(12) -0.0025(10) 0.0024(11) 0.0017(12)
C242 0.0355(18) 0.0290(15) 0.0282(15) -0.0006(12) -0.0008(13) 0.0045(13)
C243 0.050(2) 0.0338(16) 0.0327(17) -0.0034(13) -0.0005(15) 0.0155(15)
C244 0.0340(19) 0.057(2) 0.0295(16) -0.0073(15) -0.0024(13) 0.0206(16)
C245 0.0232(17) 0.063(2) 0.0363(17) -0.0024(15) 0.0041(13) 0.0030(15)
C246 0.0330(15) 0.0413(16) 0.0297(12) 0.0029(18) 0.0044(10) 0.0001(19)
C311 0.061(2) 0.0298(16) 0.0280(15) 0.0020(12) 0.0206(15) -0.0106(15)
C100 0.065(3) 0.060(2) 0.0265(16) -0.0001(15) 0.0026(16) -0.001(2)
Cl11 0.0585(6) 0.0568(6) 0.0633(6) -0.0191(4) -0.0148(5) 0.0033(5)
Cl12 0.0848(8) 0.0471(5) 0.0599(6) 0.0024(4) 0.0175(6) 0.0052(5)

loop_
_atom_type_symbol
_atom_type_description
_atom_type_scat_dispersion_real
_atom_type_scat_dispersion_imag
_atom_type_scat_source
C C 0.0033 0.0016 'International Tables Vol C Tables 4.2.6.8 and 6.1.1.4'
H H 0 0 'International Tables Vol C Tables 4.2.6.8 and 6.1.1.4'
P P 0.1023 0.0942 'International Tables Vol C Tables 4.2.6.8 and 6.1.1.4'
Cl Cl 0.1484 0.1585 'International Tables Vol C Tables 4.2.6.8 and 6.1.1.4'
Pd Pd -0.9988 1.0072 'International Tables Vol C Tables 4.2.6.8 and 6.1.1.4'

loop_
_geom_angle_atom_site_label_1
_geom_angle_atom_site_label_2
_geom_angle_atom_site_label_3
_geom_angle
_geom_angle_site_symmetry_1
_geom_angle_site_symmetry_3
_geom_angle_publ_flag
P2 Pd1 P1 78.02(2) . . ?
P2 Pd1 Cl1 91.29(2) . . ?
P1 Pd1 Cl1 169.31(2) . . ?
P2 Pd1 Cl2 176.14(3) . . ?
P1 Pd1 Cl2 98.16(2) . . ?
Cl1 Pd1 Cl2 92.53(2) . . ?
C14 P1 C11 92.46(12) . . ?
C14 P1 C1 105.91(13) . . ?
C11 P1 C1 107.31(11) . . ?
C14 P1 Pd1 136.50(9) . . ?
C11 P1 Pd1 104.02(9) . . ?
C1 P1 Pd1 106.95(9) . . ?
C24 P2 C21 93.79(13) . . ?
C24 P2 C3 110.78(14) . . ?
C21 P2 C3 109.20(13) . . ?
C24 P2 Pd1 127.28(9) . . ?
C21 P2 Pd1 102.89(8) . . ?
C3 P2 Pd1 110.00(8) . . ?
C2 C1 C111 106.9(2) . . ?
C2 C1 P1 112.02(19) . . ?
C111 C1 P1 110.60(18) . . ?
C1 C2 C3 118.6(2) . . ?
C311 C3 C2 113.6(3) . . ?
C311 C3 P2 112.0(2) . . ?
C2 C3 P2 110.43(17) . . ?
C12 C11 C21 137.5(2) . . ?
C12 C11 P1 109.60(19) . . ?
C21 C11 P1 112.59(18) . . ?
C11 C12 C13 113.5(2) . . ?
C11 C12 C121 127.0(2) . . ?
C13 C12 C121 119.5(2) . . ?
C14 C13 C12 115.7(2) . . ?
C14 C13 C131 124.1(2) . . ?
C12 C13 C131 120.2(2) . . ?
C13 C14 C141 125.0(2) . . ?
C13 C14 P1 108.45(19) . . ?
C141 C14 P1 125.21(19) . . ?
C22 C21 C11 137.2(2) . . ?
C22 C21 P2 108.5(2) . . ?
C11 C21 P2 112.33(17) . . ?
C21 C22 C23 113.3(2) . . ?
C21 C22 C221 126.5(3) . . ?
C23 C22 C221 120.0(2) . . ?
C24 C23 C22 116.5(2) . . ?
C24 C23 C231 123.4(3) . . ?
C22 C23 C231 120.1(2) . . ?
C23 C24 C241 126.7(2) . . ?
C23 C24 P2 107.5(2) . . ?
C241 C24 P2 125.8(2) . . ?
C142 C141 C146 118.9(2) . . ?
C142 C141 C14 119.5(2) . . ?
C146 C141 C14 121.5(2) . . ?
C141 C142 C143 120.9(3) . . ?
C144 C143 C142 119.6(3) . . ?
C145 C144 C143 119.9(3) . . ?
C144 C145 C146 120.8(3) . . ?
C145 C146 C141 119.9(3) . . ?
C246 C241 C242 118.6(3) . . ?
C246 C241 C24 119.8(3) . . ?
C242 C241 C24 121.5(3) . . ?
C241 C242 C243 120.1(3) . . ?
C244 C243 C242 120.2(3) . . ?
C243 C244 C245 119.7(3) . . ?
C246 C245 C244 120.6(4) . . ?
C245 C246 C241 120.7(4) . . ?
Cl12 C100 Cl11 112.4(2) . . ?

loop_
_geom_bond_atom_site_label_1
_geom_bond_atom_site_label_2
_geom_bond_distance
_geom_bond_site_symmetry_2
_geom_bond_publ_flag
Pd1 P2 2.2479(6) . ?
Pd1 P1 2.2735(6) . ?
Pd1 Cl1 2.3381(7) . ?
Pd1 Cl2 2.3514(6) . ?
P1 C14 1.803(3) . ?
P1 C11 1.820(2) . ?
P1 C1 1.867(3) . ?
P2 C24 1.796(3) . ?
P2 C21 1.803(3) . ?
P2 C3 1.845(3) . ?
C1 C2 1.531(4) . ?
C1 C111 1.540(4) . ?
C2 C3 1.538(4) . ?
C3 C311 1.515(4) . ?
C11 C12 1.354(4) . ?
C11 C21 1.452(4) . ?
C12 C13 1.485(4) . ?
C12 C121 1.496(3) . ?
C13 C14 1.365(4) . ?
C13 C131 1.490(4) . ?
C14 C141 1.487(4) . ?
C21 C22 1.362(4) . ?
C22 C23 1.483(4) . ?
C22 C221 1.501(4) . ?
C23 C24 1.352(4) . ?
C23 C231 1.499(4) . ?
C24 C241 1.480(4) . ?
C141 C142 1.383(4) . ?
C141 C146 1.394(4) . ?
C142 C143 1.390(4) . ?
C143 C144 1.378(5) . ?
C144 C145 1.376(5) . ?
C145 C146 1.384(4) . ?
C241 C246 1.389(4) . ?
C241 C242 1.397(4) . ?
C242 C243 1.397(5) . ?
C243 C244 1.374(5) . ?
C244 C245 1.381(5) . ?
C245 C246 1.376(5) . ?
C100 Cl12 1.742(4) . ?
C100 Cl11 1.747(4) . ?

loop_
_geom_torsion_atom_site_label_1
_geom_torsion_atom_site_label_2
_geom_torsion_atom_site_label_3
_geom_torsion_atom_site_label_4
_geom_torsion
_geom_torsion_site_symmetry_1
_geom_torsion_site_symmetry_2
_geom_torsion_site_symmetry_3
_geom_torsion_site_symmetry_4
_geom_torsion_publ_flag
C11 P1 C1 C2 -87.7(2) . . . . ?
P1 C1 C2 C3 56.2(3) . . . . ?
C1 C2 C3 P2 -58.9(3) . . . . ?
C2 C3 P2 C21 93.1(2) . . . . ?
C3 P2 C21 C11 -73.4(2) . . . . ?
P2 C21 C11 P1 -8.2(2) . . . . ?
C21 C11 P1 C1 83.2(2) . . . . ?
